data_4107963
loop_
_publ_author_name
'Kristine K. Tanabe'
'Zhenqiang Wang'
'Seth M. Cohen'

_publ_section_title
;
 Systematic Functionalization of a Metal-Organic Framework via a
 Postsynthetic Modification Approach
;
_journal_name_full 'Journal of the American Chemical Society'
_journal_page_first 8508
_journal_page_last 8517
_journal_paper_doi 10.1021/ja801848j
_journal_volume 130
_journal_year 2008
_chemical_formula_moiety 'C40.80 H46.20 N3 O14.20 Zn4'
_chemical_formula_sum 'C40.8 H46.2 N3 O14.2 Zn4'
_chemical_formula_weight 1067.29
_chemical_name_common IRMOF-3-AM13
_chemical_name_systematic
; 
 ? 
;
_space_group_IT_number 225
_symmetry_cell_setting cubic
_symmetry_space_group_name_Hall '-F 4 2 3'
_symmetry_space_group_name_H-M 'F m -3 m'
_atom_sites_solution_hydrogens none
_atom_sites_solution_primary direct
_atom_sites_solution_secondary difmap
_audit_creation_method SHELXL-97
_cell_angle_alpha 90.00
_cell_angle_beta 90.00
_cell_angle_gamma 90.00
_cell_formula_units_Z 8
_cell_length_a 25.7691(17)
_cell_length_b 25.7691(17)
_cell_length_c 25.7691(17)
_cell_measurement_reflns_used 2024
_cell_measurement_temperature 200(2)
_cell_measurement_theta_max 23.5
_cell_measurement_theta_min 2.62
_cell_volume 17112(2)
_computing_cell_refinement SAINT
_computing_data_collection 'Apex2 v.1.0-2.1 (Bruker, 2006)'
_computing_data_reduction 'sAINT v7.34A (Bruker, 2007)'
_computing_molecular_graphics 'SHELXTL 5.1 (Sheldrick, 1994)'
_computing_publication_material SHELXL97
_computing_structure_refinement 'SHELXL-97 (Sheldrick, 1997)'
_computing_structure_solution 'SHELXS-97 (Sheldrick, 1990)'
_diffrn_ambient_temperature 200(2)
_diffrn_detector_area_resol_mean 8.3
_diffrn_measured_fraction_theta_full 0.996
_diffrn_measured_fraction_theta_max 0.996
_diffrn_measurement_device_type 'Bruker Apex'
_diffrn_measurement_method \w\f
_diffrn_radiation_monochromator graphite
_diffrn_radiation_source 'fine-focus sealed tube'
_diffrn_radiation_type MoK\a
_diffrn_radiation_wavelength 0.71073
_diffrn_reflns_av_R_equivalents 0.0178
_diffrn_reflns_av_sigmaI/netI 0.0135
_diffrn_reflns_limit_h_max 28
_diffrn_reflns_limit_h_min -2
_diffrn_reflns_limit_k_max 17
_diffrn_reflns_limit_k_min -19
_diffrn_reflns_limit_l_max 24
_diffrn_reflns_limit_l_min -16
_diffrn_reflns_number 3216
_diffrn_reflns_theta_full 23.56
_diffrn_reflns_theta_max 23.56
_diffrn_reflns_theta_min 1.58
_diffrn_standards_number 0
_exptl_absorpt_coefficient_mu 1.143
_exptl_absorpt_correction_T_max 0.7327
_exptl_absorpt_correction_T_min 0.6391
_exptl_absorpt_correction_type multi-scan
_exptl_absorpt_process_details 'SADABS 2.10 (Sheldrick, 2004)'
_exptl_crystal_colour amber
_exptl_crystal_density_diffrn 0.829
_exptl_crystal_description block
_exptl_crystal_F_000 4365
_exptl_crystal_size_max 0.43
_exptl_crystal_size_mid 0.39
_exptl_crystal_size_min 0.29
_platon_squeeze_details
;
;
_refine_diff_density_max 0.474
_refine_diff_density_min -0.287
_refine_diff_density_rms 0.056
_refine_ls_extinction_method none
_refine_ls_goodness_of_fit_ref 1.165
_refine_ls_hydrogen_treatment none
_refine_ls_matrix_type full
_refine_ls_number_parameters 30
_refine_ls_number_reflns 701
_refine_ls_number_restraints 0
_refine_ls_restrained_S_all 1.165
_refine_ls_R_factor_all 0.0407
_refine_ls_R_factor_gt 0.0368
_refine_ls_shift/su_max 0.000
_refine_ls_shift/su_mean 0.000
_refine_ls_structure_factor_coef Fsqd
_refine_ls_weighting_details 'calc w=1/[\s^2^(Fo^2^)+(0.0828P)^2^] where P=(Fo^2^+2Fc^2^)/3'
_refine_ls_weighting_scheme calc
_refine_ls_wR_factor_gt 0.1140
_refine_ls_wR_factor_ref 0.1207
_reflns_number_gt 595
_reflns_number_total 701
_reflns_threshold_expression >2\s(I)
_cod_data_source_file ja801848j-file003.cif
_cod_data_source_block kkt02squeeze
_cod_original_formula_sum 'C40.80 H46.20 N3 O14.20 Zn4'
_cod_database_code 4107963

loop_
_symmetry_equiv_pos_as_xyz
'x, y, z'
'-x, -y, z'
'-x, y, -z'
'x, -y, -z'
'z, x, y'
'z, -x, -y'
'-z, -x, y'
'-z, x, -y'
'y, z, x'
'-y, z, -x'
'y, -z, -x'
'-y, -z, x'
'y, x, -z'
'-y, -x, -z'
'y, -x, z'
'-y, x, z'
'x, z, -y'
'-x, z, y'
'-x, -z, -y'
'x, -z, y'
'z, y, -x'
'z, -y, x'
'-z, y, x'
'-z, -y, -x'
'x, y+1/2, z+1/2'
'-x, -y+1/2, z+1/2'
'-x, y+1/2, -z+1/2'
'x, -y+1/2, -z+1/2'
'z, x+1/2, y+1/2'
'z, -x+1/2, -y+1/2'
'-z, -x+1/2, y+1/2'
'-z, x+1/2, -y+1/2'
'y, z+1/2, x+1/2'
'-y, z+1/2, -x+1/2'
'y, -z+1/2, -x+1/2'
'-y, -z+1/2, x+1/2'
'y, x+1/2, -z+1/2'
'-y, -x+1/2, -z+1/2'
'y, -x+1/2, z+1/2'
'-y, x+1/2, z+1/2'
'x, z+1/2, -y+1/2'
'-x, z+1/2, y+1/2'
'-x, -z+1/2, -y+1/2'
'x, -z+1/2, y+1/2'
'z, y+1/2, -x+1/2'
'z, -y+1/2, x+1/2'
'-z, y+1/2, x+1/2'
'-z, -y+1/2, -x+1/2'
'x+1/2, y, z+1/2'
'-x+1/2, -y, z+1/2'
'-x+1/2, y, -z+1/2'
'x+1/2, -y, -z+1/2'
'z+1/2, x, y+1/2'
'z+1/2, -x, -y+1/2'
'-z+1/2, -x, y+1/2'
'-z+1/2, x, -y+1/2'
'y+1/2, z, x+1/2'
'-y+1/2, z, -x+1/2'
'y+1/2, -z, -x+1/2'
'-y+1/2, -z, x+1/2'
'y+1/2, x, -z+1/2'
'-y+1/2, -x, -z+1/2'
'y+1/2, -x, z+1/2'
'-y+1/2, x, z+1/2'
'x+1/2, z, -y+1/2'
'-x+1/2, z, y+1/2'
'-x+1/2, -z, -y+1/2'
'x+1/2, -z, y+1/2'
'z+1/2, y, -x+1/2'
'z+1/2, -y, x+1/2'
'-z+1/2, y, x+1/2'
'-z+1/2, -y, -x+1/2'
'x+1/2, y+1/2, z'
'-x+1/2, -y+1/2, z'
'-x+1/2, y+1/2, -z'
'x+1/2, -y+1/2, -z'
'z+1/2, x+1/2, y'
'z+1/2, -x+1/2, -y'
'-z+1/2, -x+1/2, y'
'-z+1/2, x+1/2, -y'
'y+1/2, z+1/2, x'
'-y+1/2, z+1/2, -x'
'y+1/2, -z+1/2, -x'
'-y+1/2, -z+1/2, x'
'y+1/2, x+1/2, -z'
'-y+1/2, -x+1/2, -z'
'y+1/2, -x+1/2, z'
'-y+1/2, x+1/2, z'
'x+1/2, z+1/2, -y'
'-x+1/2, z+1/2, y'
'-x+1/2, -z+1/2, -y'
'x+1/2, -z+1/2, y'
'z+1/2, y+1/2, -x'
'z+1/2, -y+1/2, x'
'-z+1/2, y+1/2, x'
'-z+1/2, -y+1/2, -x'
'-x, -y, -z'
'x, y, -z'
'x, -y, z'
'-x, y, z'
'-z, -x, -y'
'-z, x, y'
'z, x, -y'
'z, -x, y'
'-y, -z, -x'
'y, -z, x'
'-y, z, x'
'y, z, -x'
'-y, -x, z'
'y, x, z'
'-y, x, -z'
'y, -x, -z'
'-x, -z, y'
'x, -z, -y'
'x, z, y'
'-x, z, -y'
'-z, -y, x'
'-z, y, -x'
'z, -y, -x'
'z, y, x'
'-x, -y+1/2, -z+1/2'
'x, y+1/2, -z+1/2'
'x, -y+1/2, z+1/2'
'-x, y+1/2, z+1/2'
'-z, -x+1/2, -y+1/2'
'-z, x+1/2, y+1/2'
'z, x+1/2, -y+1/2'
'z, -x+1/2, y+1/2'
'-y, -z+1/2, -x+1/2'
'y, -z+1/2, x+1/2'
'-y, z+1/2, x+1/2'
'y, z+1/2, -x+1/2'
'-y, -x+1/2, z+1/2'
'y, x+1/2, z+1/2'
'-y, x+1/2, -z+1/2'
'y, -x+1/2, -z+1/2'
'-x, -z+1/2, y+1/2'
'x, -z+1/2, -y+1/2'
'x, z+1/2, y+1/2'
'-x, z+1/2, -y+1/2'
'-z, -y+1/2, x+1/2'
'-z, y+1/2, -x+1/2'
'z, -y+1/2, -x+1/2'
'z, y+1/2, x+1/2'
'-x+1/2, -y, -z+1/2'
'x+1/2, y, -z+1/2'
'x+1/2, -y, z+1/2'
'-x+1/2, y, z+1/2'
'-z+1/2, -x, -y+1/2'
'-z+1/2, x, y+1/2'
'z+1/2, x, -y+1/2'
'z+1/2, -x, y+1/2'
'-y+1/2, -z, -x+1/2'
'y+1/2, -z, x+1/2'
'-y+1/2, z, x+1/2'
'y+1/2, z, -x+1/2'
'-y+1/2, -x, z+1/2'
'y+1/2, x, z+1/2'
'-y+1/2, x, -z+1/2'
'y+1/2, -x, -z+1/2'
'-x+1/2, -z, y+1/2'
'x+1/2, -z, -y+1/2'
'x+1/2, z, y+1/2'
'-x+1/2, z, -y+1/2'
'-z+1/2, -y, x+1/2'
'-z+1/2, y, -x+1/2'
'z+1/2, -y, -x+1/2'
'z+1/2, y, x+1/2'
'-x+1/2, -y+1/2, -z'
'x+1/2, y+1/2, -z'
'x+1/2, -y+1/2, z'
'-x+1/2, y+1/2, z'
'-z+1/2, -x+1/2, -y'
'-z+1/2, x+1/2, y'
'z+1/2, x+1/2, -y'
'z+1/2, -x+1/2, y'
'-y+1/2, -z+1/2, -x'
'y+1/2, -z+1/2, x'
'-y+1/2, z+1/2, x'
'y+1/2, z+1/2, -x'
'-y+1/2, -x+1/2, z'
'y+1/2, x+1/2, z'
'-y+1/2, x+1/2, -z'
'y+1/2, -x+1/2, -z'
'-x+1/2, -z+1/2, y'
'x+1/2, -z+1/2, -y'
'x+1/2, z+1/2, y'
'-x+1/2, z+1/2, -y'
'-z+1/2, -y+1/2, x'
'-z+1/2, y+1/2, -x'
'z+1/2, -y+1/2, -x'
'z+1/2, y+1/2, x'

loop_
_atom_site_label
_atom_site_type_symbol
_atom_site_fract_x
_atom_site_fract_y
_atom_site_fract_z
_atom_site_U_iso_or_equiv
_atom_site_adp_type
_atom_site_occupancy
_atom_site_symmetry_multiplicity
_atom_site_calc_flag
_atom_site_refinement_flags
Zn1 Zn 0.206599(13) 0.206599(13) 0.206599(13) 0.0358(4) Uani 1 6 d S
O1 O 0.21941(7) 0.21941(7) 0.13405(9) 0.0691(8) Uani 1 2 d S
O2 O 0.2500 0.2500 0.2500 0.0389(14) Uani 1 24 d S
C1 C 0.2500 0.2500 0.11129(15) 0.0584(12) Uani 1 4 d S
C2 C 0.2557(4) 0.2443(4) 0.05409(19) 0.044(4) Uani 0.50 2 d SP
C3 C 0.2091(2) 0.2268(2) 0.02663(17) 0.064(3) Uani 0.50 1 d P

loop_
_atom_site_aniso_label
_atom_site_aniso_U_11
_atom_site_aniso_U_22
_atom_site_aniso_U_33
_atom_site_aniso_U_23
_atom_site_aniso_U_13
_atom_site_aniso_U_12
Zn1 0.0358(4) 0.0358(4) 0.0358(4) -0.00170(11) -0.00170(11) -0.00170(11)
O1 0.0846(11) 0.0846(11) 0.0380(14) 0.0011(8) 0.0011(8) -0.0250(14)
O2 0.0389(14) 0.0389(14) 0.0389(14) 0.000 0.000 0.000
C1 0.0675(19) 0.0675(19) 0.040(2) 0.000 0.000 0.007(3)
C2 0.045(6) 0.045(6) 0.041(2) -0.005(2) 0.005(2) 0.026(6)
C3 0.077(5) 0.075(5) 0.039(2) 0.003(2) 0.0040(18) -0.008(4)

loop_
_atom_type_symbol
_atom_type_description
_atom_type_scat_dispersion_real
_atom_type_scat_dispersion_imag
_atom_type_scat_source
C C 0.0033 0.0016 'International Tables Vol C Tables 4.2.6.8 and 6.1.1.4'
H H 0.0000 0.0000 'International Tables Vol C Tables 4.2.6.8 and 6.1.1.4'
N N 0.0061 0.0033 'International Tables Vol C Tables 4.2.6.8 and 6.1.1.4'
O O 0.0106 0.0060 'International Tables Vol C Tables 4.2.6.8 and 6.1.1.4'
Zn Zn 0.2839 1.4301 'International Tables Vol C Tables 4.2.6.8 and 6.1.1.4'

loop_
_geom_angle_atom_site_label_1
_geom_angle_atom_site_label_2
_geom_angle_atom_site_label_3
_geom_angle
_geom_angle_site_symmetry_1
_geom_angle_site_symmetry_3
O1 Zn1 O1 107.65(8) . 9
O1 Zn1 O1 107.65(8) . 5
O1 Zn1 O1 107.64(8) 9 5
O1 Zn1 O2 111.24(8) . .
O1 Zn1 O2 111.24(8) 9 .
O1 Zn1 O2 111.24(8) 5 .
C1 O1 Zn1 131.8(2) . .
Zn1 O2 Zn1 109.5 74 28
Zn1 O2 Zn1 109.5 74 51
Zn1 O2 Zn1 109.5 28 51
Zn1 O2 Zn1 109.5 74 .
Zn1 O2 Zn1 109.5 28 .
Zn1 O2 Zn1 109.5 51 .
O1 C1 O1 124.5(4) 74 .
O1 C1 C2 117.5(2) 74 74
O1 C1 C2 117.5(2) . 74
O1 C1 C2 117.5(2) 74 .
O1 C1 C2 117.5(2) . .
C2 C2 C3 94.8(8) 74 110
C2 C2 C3 94.7(8) 74 74
C3 C2 C3 117.0(6) 110 74
C2 C2 C3 68.7(6) 74 .
C3 C2 C3 117.4(5) 74 .
C2 C2 C3 68.7(6) 74 181
C3 C2 C3 117.4(5) 110 181
C3 C2 C3 105.7(7) . 181
C2 C2 C1 81.9(6) 74 .
C3 C2 C1 121.5(3) 110 .
C3 C2 C1 121.5(3) 74 .
C3 C2 C1 115.3(6) . .
C3 C2 C1 115.3(6) 181 .
C2 C3 C3 121.1(2) 74 98
C3 C3 C2 118.9(3) 98 .

loop_
_geom_bond_atom_site_label_1
_geom_bond_atom_site_label_2
_geom_bond_distance
_geom_bond_site_symmetry_2
Zn1 O1 1.927(2) .
Zn1 O1 1.927(2) 9
Zn1 O1 1.927(2) 5
Zn1 O2 1.9371(6) .
O1 C1 1.260(3) .
O2 Zn1 1.9370(6) 74
O2 Zn1 1.9371(6) 28
O2 Zn1 1.9371(6) 51
C1 O1 1.260(3) 74
C1 C2 1.489(7) 74
C1 C2 1.489(7) .
C2 C2 0.42(3) 74
C2 C3 1.370(5) 110
C2 C3 1.370(5) 74
C2 C3 1.466(8) .
C2 C3 1.466(8) 181
C3 C2 1.370(5) 74
C3 C3 1.373(9) 98

loop_
_geom_torsion_atom_site_label_1
_geom_torsion_atom_site_label_2
_geom_torsion_atom_site_label_3
_geom_torsion_atom_site_label_4
_geom_torsion
_geom_torsion_site_symmetry_1
_geom_torsion_site_symmetry_4
O1 Zn1 O1 C1 -122.11(9) 9 .
O1 Zn1 O1 C1 122.11(9) 5 .
O2 Zn1 O1 C1 0.0 . .
O1 Zn1 O2 Zn1 0.0 . 74
O1 Zn1 O2 Zn1 120.0 9 74
O1 Zn1 O2 Zn1 -120.0 5 74
O1 Zn1 O2 Zn1 120.0 . 28
O1 Zn1 O2 Zn1 -120.0 9 28
O1 Zn1 O2 Zn1 0.0 5 28
O1 Zn1 O2 Zn1 -120.0 . 51
O1 Zn1 O2 Zn1 0.0 9 51
O1 Zn1 O2 Zn1 120.0 5 51
Zn1 O1 C1 O1 0.0 . 74
Zn1 O1 C1 C2 -170.9(7) . 74
Zn1 O1 C1 C2 170.9(7) . .
O1 C1 C2 C2 -94.2(3) 74 74
O1 C1 C2 C2 94.2(3) . 74
O1 C1 C2 C3 175.1(10) 74 110
O1 C1 C2 C3 3.6(16) . 110
C2 C1 C2 C3 -90.6(13) 74 110
O1 C1 C2 C3 -3.6(16) 74 74
O1 C1 C2 C3 -175.1(10) . 74
C2 C1 C2 C3 90.6(13) 74 74
O1 C1 C2 C3 -156.0(6) 74 .
O1 C1 C2 C3 32.4(12) . .
C2 C1 C2 C3 -61.8(9) 74 .
O1 C1 C2 C3 -32.4(12) 74 181
O1 C1 C2 C3 156.0(6) . 181
C2 C1 C2 C3 61.8(9) 74 181
C3 C2 C3 C2 179.999(5) 110 74
C3 C2 C3 C2 -84.1(11) 74 74
C3 C2 C3 C2 -59.1(8) 181 74
C1 C2 C3 C2 69.5(9) . 74
C2 C2 C3 C3 102.4(3) 74 98
C3 C2 C3 C3 -77.6(3) 110 98
C3 C2 C3 C3 18.3(14) 74 98
C3 C2 C3 C3 43.3(10) 181 98
C1 C2 C3 C3 171.9(6) . 98

loop_
_platon_squeeze_void_nr
_platon_squeeze_void_average_x
_platon_squeeze_void_average_y
_platon_squeeze_void_average_z
_platon_squeeze_void_volume
_platon_squeeze_void_count_electrons
_platon_squeeze_void_content
1 -0.014 -0.006 -0.005 12894 3216 ' '
